data_4128904
loop_
_publ_author_name
'Geeson, Michael B.'
'Transue, Wesley J.'
'Cummins, Christopher C.'

_publ_section_title
;
 Organoiron- and Fluoride-Catalyzed Phosphinidene Transfer to Styrenic
 Olefins in a Stereoselective Synthesis of Unprotected Phosphiranes.
;
_journal_issue 34
_journal_name_full 'Journal of the American Chemical Society'
_journal_page_first 13336
_journal_page_last 13340
_journal_paper_doi 10.1021/jacs.9b07069
_journal_volume 141
_journal_year 2019
_chemical_formula_sum 'C19 H22 B F4 Fe O2 P'
_chemical_formula_weight 455.99
_space_group_crystal_system orthorhombic
_space_group_IT_number 61
_space_group_name_Hall '-P 2ac 2ab'
_space_group_name_H-M_alt 'P b c a'
_atom_sites_solution_hydrogens geom
_audit_creation_method SHELXL-2014/7
_cell_angle_alpha 90
_cell_angle_beta 90
_cell_angle_gamma 90
_cell_formula_units_Z 8
_cell_length_a 13.8260(9)
_cell_length_b 16.6549(9)
_cell_length_c 17.2897(11)
_cell_measurement_reflns_used 9859
_cell_measurement_temperature 100(2)
_cell_measurement_theta_max 27.85
_cell_measurement_theta_min 2.25
_cell_volume 3981.3(4)
_computing_cell_refinement 'Bruker SAINT'
_computing_data_collection 'Bruker APEX2'
_computing_data_reduction 'Bruker SAINT'
_computing_molecular_graphics 'Bruker SHELXTL'
_computing_publication_material 'Bruker SHELXTL'
_computing_structure_refinement 'SHELXL-2014/7 (Sheldrick, 2014)'
_computing_structure_solution 'SHELXS-97 (Sheldrick 2008)'
_diffrn_ambient_temperature 100(2)
_diffrn_measured_fraction_theta_full 1.000
_diffrn_measured_fraction_theta_max 0.997
_diffrn_measurement_device_type 'Bruker APEX-II CCD'
_diffrn_measurement_method '\f and \w scans'
_diffrn_radiation_type MoK\a
_diffrn_radiation_wavelength 0.71073
_diffrn_reflns_av_R_equivalents 0.3049
_diffrn_reflns_av_unetI/netI 0.0416
_diffrn_reflns_Laue_measured_fraction_full 1.000
_diffrn_reflns_Laue_measured_fraction_max 0.997
_diffrn_reflns_limit_h_max 18
_diffrn_reflns_limit_h_min -18
_diffrn_reflns_limit_k_max 21
_diffrn_reflns_limit_k_min -21
_diffrn_reflns_limit_l_max 22
_diffrn_reflns_limit_l_min -22
_diffrn_reflns_number 316726
_diffrn_reflns_point_group_measured_fraction_full 1.000
_diffrn_reflns_point_group_measured_fraction_max 0.997
_diffrn_reflns_theta_full 25.242
_diffrn_reflns_theta_max 27.954
_diffrn_reflns_theta_min 2.248
_exptl_absorpt_coefficient_mu 0.886
_exptl_absorpt_correction_type none
_exptl_crystal_colour orange
_exptl_crystal_density_diffrn 1.522
_exptl_crystal_description plate
_exptl_crystal_F_000 1872
_exptl_crystal_size_max 0.102
_exptl_crystal_size_mid 0.086
_exptl_crystal_size_min 0.078
_exptl_transmission_factor_max 0.7407
_exptl_transmission_factor_min 0.6990
_refine_diff_density_max 0.486
_refine_diff_density_min -0.495
_refine_diff_density_rms 0.079
_refine_ls_extinction_method none
_refine_ls_goodness_of_fit_ref 1.066
_refine_ls_hydrogen_treatment constr
_refine_ls_matrix_type full
_refine_ls_number_parameters 256
_refine_ls_number_reflns 4780
_refine_ls_number_restraints 0
_refine_ls_restrained_S_all 1.066
_refine_ls_R_factor_all 0.0511
_refine_ls_R_factor_gt 0.0378
_refine_ls_shift/su_max 0.002
_refine_ls_shift/su_mean 0.000
_refine_ls_structure_factor_coef Fsqd
_refine_ls_weighting_details 'w=1/[\s^2^(Fo^2^)+(0.0502P)^2^+1.8461P] where P=(Fo^2^+2Fc^2^)/3'
_refine_ls_weighting_scheme calc
_refine_ls_wR_factor_gt 0.0966
_refine_ls_wR_factor_ref 0.1033
_reflns_Friedel_coverage 0.000
_reflns_number_gt 3802
_reflns_number_total 4780
_reflns_threshold_expression 'I > 2\s(I)'
_cod_data_source_file ja9b07069_si_005.cif
_cod_data_source_block P8_19033
_cod_database_code 4128904
_shelx_shelxl_version_number 2014/7
_shelx_space_group_comment
; 
The symmetry employed for this shelxl refinement is uniquely defined 
by the following loop, which should always be used as a source of 
symmetry information in preference to the above space-group names. 
They are only intended as comments. 
;
_shelx_estimated_absorpt_t_min 0.915
_shelx_estimated_absorpt_t_max 0.934

loop_
_space_group_symop_operation_xyz
'x, y, z'
'-x+1/2, -y, z+1/2'
'-x, y+1/2, -z+1/2'
'x+1/2, -y+1/2, -z'
'-x, -y, -z'
'x-1/2, y, -z-1/2'
'x, -y-1/2, z-1/2'
'-x-1/2, y-1/2, z'

loop_
_atom_site_label
_atom_site_type_symbol
_atom_site_fract_x
_atom_site_fract_y
_atom_site_fract_z
_atom_site_U_iso_or_equiv
_atom_site_adp_type
_atom_site_occupancy
_atom_site_site_symmetry_order
_atom_site_calc_flag
_atom_site_refinement_flags_posn
_atom_site_refinement_flags_adp
Fe1 Fe 0.30964(2) 0.74975(2) 0.66248(2) 0.01630(9) Uani 1 1 d . .
C1 C 0.14707(13) 0.90881(11) 0.61228(11) 0.0202(4) Uani 1 1 d . .
P1 P 0.26375(3) 0.85605(3) 0.59335(3) 0.01656(12) Uani 1 1 d . .
F1 F 0.63884(10) 0.63156(8) 0.65792(8) 0.0385(3) Uani 1 1 d . .
B1 B 0.63109(17) 0.55191(13) 0.68131(14) 0.0248(5) Uani 1 1 d . .
O2 O 0.37101(11) 0.67243(8) 0.51939(9) 0.0307(3) Uani 1 1 d . .
F2 F 0.70646(10) 0.53468(8) 0.73174(9) 0.0490(4) Uani 1 1 d . .
C2 C 0.29321(15) 0.86800(12) 0.49197(11) 0.0228(4) Uani 1 1 d . .
H2A H 0.3279 0.8232 0.4666 0.027 Uiso 1 1 calc R U
H2B H 0.2441 0.8942 0.4588 0.027 Uiso 1 1 calc R U
C3 C 0.35217(14) 0.92224(11) 0.54505(11) 0.0206(4) Uani 1 1 d . .
H3 H 0.3313 0.9797 0.5433 0.025 Uiso 1 1 calc R U
F3 F 0.54460(9) 0.54109(8) 0.71965(8) 0.0372(3) Uani 1 1 d . .
C4 C 0.45840(14) 0.91242(11) 0.55686(11) 0.0201(4) Uani 1 1 d . .
F4 F 0.63665(11) 0.50142(9) 0.61785(9) 0.0474(4) Uani 1 1 d . .
C5 C 0.51214(14) 0.85091(12) 0.52356(12) 0.0248(4) Uani 1 1 d . .
H5 H 0.4809 0.8124 0.4916 0.030 Uiso 1 1 calc R U
C6 C 0.61089(15) 0.84512(13) 0.53654(12) 0.0281(4) Uani 1 1 d . .
H6 H 0.6466 0.8022 0.5143 0.034 Uiso 1 1 calc R U
C7 C 0.65774(16) 0.90183(13) 0.58188(12) 0.0285(5) Uani 1 1 d . .
H7 H 0.7255 0.8982 0.5904 0.034 Uiso 1 1 calc R U
O008 O 0.11942(10) 0.67276(9) 0.66030(8) 0.0289(3) Uani 1 1 d . .
C8 C 0.60505(16) 0.96370(12) 0.61460(12) 0.0277(4) Uani 1 1 d . .
H8 H 0.6369 1.0030 0.6452 0.033 Uiso 1 1 calc R U
C9 C 0.50617(16) 0.96873(12) 0.60306(11) 0.0250(4) Uani 1 1 d . .
H9 H 0.4705 1.0108 0.6267 0.030 Uiso 1 1 calc R U
C10 C 0.12737(14) 0.90491(11) 0.69942(12) 0.0232(4) Uani 1 1 d . .
H10A H 0.0665 0.9326 0.7110 0.035 Uiso 1 1 calc R U
H10B H 0.1804 0.9310 0.7274 0.035 Uiso 1 1 calc R U
H10C H 0.1226 0.8487 0.7156 0.035 Uiso 1 1 calc R U
C11 C 0.06662(15) 0.86528(12) 0.56796(13) 0.0277(4) Uani 1 1 d . .
H11A H 0.0796 0.8683 0.5123 0.041 Uiso 1 1 calc R U
H11B H 0.0043 0.8908 0.5792 0.041 Uiso 1 1 calc R U
H11C H 0.0645 0.8089 0.5840 0.041 Uiso 1 1 calc R U
C12 C 0.15165(16) 0.99696(12) 0.58707(13) 0.0273(4) Uani 1 1 d . .
H12A H 0.1657 0.9998 0.5316 0.041 Uiso 1 1 calc R U
H12B H 0.2028 1.0245 0.6160 0.041 Uiso 1 1 calc R U
H12C H 0.0894 1.0229 0.5975 0.041 Uiso 1 1 calc R U
C13 C 0.3635(2) 0.82704(14) 0.74860(15) 0.0459(7) Uani 1 1 d . .
H13 H 0.3526 0.8863 0.7514 0.055 Uiso 1 1 calc R U
C14 C 0.44014(17) 0.78912(17) 0.71101(13) 0.0414(6) Uani 1 1 d . .
H14 H 0.4944 0.8161 0.6829 0.050 Uiso 1 1 calc R U
C15 C 0.42924(17) 0.70531(15) 0.72282(14) 0.0392(6) Uani 1 1 d . .
H15 H 0.4745 0.6626 0.7044 0.047 Uiso 1 1 calc R U
C16 C 0.34627(18) 0.69327(14) 0.76600(14) 0.0396(6) Uani 1 1 d . .
H16 H 0.3212 0.6403 0.7844 0.047 Uiso 1 1 calc R U
C17 C 0.30516(17) 0.76866(19) 0.78180(13) 0.0445(7) Uani 1 1 d . .
H17 H 0.2457 0.7786 0.8133 0.053 Uiso 1 1 calc R U
C18 C 0.19280(14) 0.70377(11) 0.66049(11) 0.0211(4) Uani 1 1 d . .
C19 C 0.34804(14) 0.70201(11) 0.57595(12) 0.0219(4) Uani 1 1 d . .

loop_
_atom_site_aniso_label
_atom_site_aniso_U_11
_atom_site_aniso_U_22
_atom_site_aniso_U_33
_atom_site_aniso_U_23
_atom_site_aniso_U_13
_atom_site_aniso_U_12
Fe1 0.01520(15) 0.01358(15) 0.02013(17) 0.00134(9) 0.00004(10) 0.00004(9)
C1 0.0186(9) 0.0177(8) 0.0243(10) 0.0001(7) -0.0003(8) 0.0037(7)
P1 0.0174(2) 0.0142(2) 0.0181(2) 0.00039(17) 0.00060(18) 0.00092(17)
F1 0.0437(8) 0.0283(6) 0.0435(8) 0.0105(6) 0.0143(6) 0.0007(6)
B1 0.0226(11) 0.0229(10) 0.0288(12) -0.0025(9) -0.0007(9) -0.0003(9)
O2 0.0341(8) 0.0227(7) 0.0353(9) -0.0054(6) 0.0105(7) 0.0010(6)
F2 0.0400(8) 0.0428(8) 0.0642(10) -0.0080(7) -0.0245(7) 0.0125(6)
C2 0.0264(10) 0.0246(9) 0.0173(9) 0.0004(7) 0.0001(8) 0.0021(8)
C3 0.0233(10) 0.0196(8) 0.0189(9) 0.0044(7) 0.0026(8) -0.0010(7)
F3 0.0335(7) 0.0352(7) 0.0430(8) -0.0021(6) 0.0118(6) -0.0121(5)
C4 0.0233(10) 0.0194(8) 0.0176(9) 0.0054(7) 0.0024(7) -0.0042(7)
F4 0.0500(9) 0.0477(8) 0.0443(9) -0.0232(7) 0.0042(7) -0.0016(7)
C5 0.0231(10) 0.0258(9) 0.0254(10) -0.0010(8) 0.0034(8) -0.0035(8)
C6 0.0240(11) 0.0329(11) 0.0275(11) -0.0006(8) 0.0040(8) -0.0019(8)
C7 0.0225(10) 0.0372(12) 0.0257(11) 0.0093(9) -0.0017(8) -0.0075(9)
O008 0.0244(8) 0.0300(7) 0.0322(8) 0.0053(6) -0.0013(6) -0.0088(6)
C8 0.0358(12) 0.0267(10) 0.0207(10) 0.0064(8) -0.0046(9) -0.0116(9)
C9 0.0340(12) 0.0208(9) 0.0202(10) 0.0036(7) 0.0007(8) -0.0054(8)
C10 0.0217(10) 0.0240(9) 0.0240(10) -0.0008(8) 0.0050(8) 0.0036(7)
C11 0.0200(10) 0.0277(10) 0.0353(12) -0.0047(9) -0.0053(9) 0.0034(8)
C12 0.0294(11) 0.0191(9) 0.0334(12) 0.0020(8) 0.0026(9) 0.0064(8)
C13 0.0721(19) 0.0250(10) 0.0405(14) -0.0091(10) -0.0356(14) 0.0099(11)
C14 0.0306(12) 0.0639(16) 0.0298(12) 0.0174(12) -0.0141(10) -0.0264(11)
C15 0.0323(12) 0.0481(14) 0.0373(13) -0.0084(11) -0.0158(10) 0.0199(10)
C16 0.0434(14) 0.0366(12) 0.0388(13) 0.0223(10) -0.0185(11) -0.0149(10)
C17 0.0295(13) 0.087(2) 0.0176(11) -0.0044(12) -0.0031(9) 0.0116(12)
C18 0.0242(10) 0.0203(9) 0.0187(10) 0.0022(7) 0.0003(8) 0.0018(7)
C19 0.0189(9) 0.0151(8) 0.0317(11) 0.0021(8) 0.0019(8) 0.0012(7)

loop_
_atom_type_symbol
_atom_type_description
_atom_type_scat_dispersion_real
_atom_type_scat_dispersion_imag
_atom_type_scat_source
C C 0.0033 0.0016 'International Tables Vol C Tables 4.2.6.8 and 6.1.1.4'
H H 0.0000 0.0000 'International Tables Vol C Tables 4.2.6.8 and 6.1.1.4'
B B 0.0013 0.0007 'International Tables Vol C Tables 4.2.6.8 and 6.1.1.4'
F F 0.0171 0.0103 'International Tables Vol C Tables 4.2.6.8 and 6.1.1.4'
Fe Fe 0.3463 0.8444 'International Tables Vol C Tables 4.2.6.8 and 6.1.1.4'
O O 0.0106 0.0060 'International Tables Vol C Tables 4.2.6.8 and 6.1.1.4'
P P 0.1023 0.0942 'International Tables Vol C Tables 4.2.6.8 and 6.1.1.4'

loop_
_geom_angle_atom_site_label_1
_geom_angle_atom_site_label_2
_geom_angle_atom_site_label_3
_geom_angle
C19 Fe1 C18 93.56(9)
C19 Fe1 C16 116.66(10)
C18 Fe1 C16 92.45(9)
C19 Fe1 C17 155.37(10)
C18 Fe1 C17 93.26(10)
C16 Fe1 C17 39.36(11)
C19 Fe1 C15 91.45(9)
C18 Fe1 C15 124.93(10)
C16 Fe1 C15 38.70(10)
C17 Fe1 C15 65.40(9)
C19 Fe1 C14 102.71(10)
C18 Fe1 C14 156.90(9)
C16 Fe1 C14 65.68(9)
C17 Fe1 C14 65.33(10)
C15 Fe1 C14 39.62(11)
C19 Fe1 C13 139.83(11)
C18 Fe1 C13 126.55(11)
C16 Fe1 C13 65.33(9)
C17 Fe1 C13 38.66(11)
C15 Fe1 C13 65.38(9)
C14 Fe1 C13 38.77(11)
C19 Fe1 P1 89.37(6)
C18 Fe1 P1 94.17(6)
C16 Fe1 P1 152.66(8)
C17 Fe1 P1 113.68(9)
C15 Fe1 P1 140.73(8)
C14 Fe1 P1 102.20(7)
C13 Fe1 P1 89.68(6)
C10 C1 C12 109.12(16)
C10 C1 C11 110.03(16)
C12 C1 C11 109.93(16)
C10 C1 P1 107.82(13)
C12 C1 P1 111.43(13)
C11 C1 P1 108.47(13)
C2 P1 C3 49.26(9)
C2 P1 C1 108.21(9)
C3 P1 C1 111.76(8)
C2 P1 Fe1 122.86(7)
C3 P1 Fe1 121.91(6)
C1 P1 Fe1 121.75(6)
F3 B1 F4 110.47(17)
F3 B1 F2 108.77(19)
F4 B1 F2 109.29(18)
F3 B1 F1 109.34(17)
F4 B1 F1 110.16(19)
F2 B1 F1 108.77(17)
C3 C2 P1 66.58(10)
C3 C2 H2A 117.1
P1 C2 H2A 117.1
C3 C2 H2B 117.1
P1 C2 H2B 117.1
H2A C2 H2B 114.1
C4 C3 C2 122.95(16)
C4 C3 P1 121.64(13)
C2 C3 P1 64.17(10)
C4 C3 H3 113.2
C2 C3 H3 113.2
P1 C3 H3 113.2
C5 C4 C9 118.59(18)
C5 C4 C3 123.39(17)
C9 C4 C3 118.02(18)
C6 C5 C4 120.68(19)
C6 C5 H5 119.7
C4 C5 H5 119.7
C5 C6 C7 120.2(2)
C5 C6 H6 119.9
C7 C6 H6 119.9
C8 C7 C6 119.5(2)
C8 C7 H7 120.3
C6 C7 H7 120.3
C7 C8 C9 120.42(19)
C7 C8 H8 119.8
C9 C8 H8 119.8
C8 C9 C4 120.6(2)
C8 C9 H9 119.7
C4 C9 H9 119.7
C1 C10 H10A 109.5
C1 C10 H10B 109.5
H10A C10 H10B 109.5
C1 C10 H10C 109.5
H10A C10 H10C 109.5
H10B C10 H10C 109.5
C1 C11 H11A 109.5
C1 C11 H11B 109.5
H11A C11 H11B 109.5
C1 C11 H11C 109.5
H11A C11 H11C 109.5
H11B C11 H11C 109.5
C1 C12 H12A 109.5
C1 C12 H12B 109.5
H12A C12 H12B 109.5
C1 C12 H12C 109.5
H12A C12 H12C 109.5
H12B C12 H12C 109.5
C17 C13 C14 108.5(2)
C17 C13 Fe1 70.02(14)
C14 C13 Fe1 70.25(13)
C17 C13 H13 125.8
C14 C13 H13 125.8
Fe1 C13 H13 125.8
C13 C14 C15 107.3(2)
C13 C14 Fe1 70.98(13)
C15 C14 Fe1 70.02(12)
C13 C14 H14 126.3
C15 C14 H14 126.3
Fe1 C14 H14 126.3
C16 C15 C14 108.0(2)
C16 C15 Fe1 70.41(13)
C14 C15 Fe1 70.36(12)
C16 C15 H15 126.0
C14 C15 H15 126.0
Fe1 C15 H15 126.0
C15 C16 C17 108.1(2)
C15 C16 Fe1 70.89(13)
C17 C16 Fe1 70.45(13)
C15 C16 H16 125.9
C17 C16 H16 125.9
Fe1 C16 H16 125.9
C13 C17 C16 108.1(2)
C13 C17 Fe1 71.32(14)
C16 C17 Fe1 70.19(14)
C13 C17 H17 125.9
C16 C17 H17 125.9
Fe1 C17 H17 125.9
O008 C18 Fe1 178.14(18)
O2 C19 Fe1 178.28(18)

loop_
_geom_bond_atom_site_label_1
_geom_bond_atom_site_label_2
_geom_bond_distance
Fe1 C19 1.776(2)
Fe1 C18 1.788(2)
Fe1 C16 2.084(2)
Fe1 C17 2.088(2)
Fe1 C15 2.091(2)
Fe1 C14 2.095(2)
Fe1 C13 2.105(2)
Fe1 P1 2.2283(5)
C1 C10 1.532(3)
C1 C12 1.533(3)
C1 C11 1.533(3)
C1 P1 1.8660(19)
P1 C2 1.811(2)
P1 C3 1.8459(19)
F1 B1 1.391(3)
B1 F3 1.379(3)
B1 F4 1.385(3)
B1 F2 1.389(3)
O2 C19 1.140(2)
C2 C3 1.524(3)
C2 H2A 0.9900
C2 H2B 0.9900
C3 C4 1.492(3)
C3 H3 1.0000
C4 C5 1.390(3)
C4 C9 1.398(3)
C5 C6 1.387(3)
C5 H5 0.9500
C6 C7 1.388(3)
C6 H6 0.9500
C7 C8 1.383(3)
C7 H7 0.9500
O008 C18 1.138(2)
C8 C9 1.384(3)
C8 H8 0.9500
C9 H9 0.9500
C10 H10A 0.9800
C10 H10B 0.9800
C10 H10C 0.9800
C11 H11A 0.9800
C11 H11B 0.9800
C11 H11C 0.9800
C12 H12A 0.9800
C12 H12B 0.9800
C12 H12C 0.9800
C13 C17 1.388(4)
C13 C14 1.394(4)
C13 H13 1.0000
C14 C15 1.419(4)
C14 H14 1.0000
C15 C16 1.383(4)
C15 H15 1.0000
C16 C17 1.405(4)
C16 H16 1.0000
C17 H17 1.0000
